data_4020473
loop_
_publ_author_name
'Chad D. Hopkins'
'Lisa Guan'
'Helena C. Malinakova'

_publ_section_title
;
 Regiocontrolled, Palladium-Catylized Bisfuntionalization
 of Allenyl Esters.  Multi-Component Coupling Approaches to
 Highly Substituted \a,\b-Unsaturated \d-Lactones
;
_journal_name_full 'Journal of Organic Chemistry'
_journal_page_first 6848
_journal_page_last 6862
_journal_paper_doi 10.1021/jo050886v
_journal_volume 70
_journal_year 2005
_chemical_formula_moiety 'C19 H16 O2'
_chemical_formula_sum 'C19 H16 O2'
_chemical_formula_weight 276.32
_space_group_IT_number 4
_symmetry_cell_setting monoclinic
_symmetry_space_group_name_Hall 'P 2yb'
_symmetry_space_group_name_H-M 'P 1 21 1'
_cell_angle_alpha 90.00
_cell_angle_beta 116.292(4)
_cell_angle_gamma 90.00
_cell_formula_units_Z 2
_cell_length_a 9.2284(16)
_cell_length_b 8.5326(14)
_cell_length_c 10.1189(16)
_cell_measurement_temperature 100(2)
_cell_volume 714.4(2)
_diffrn_ambient_temperature 100(2)
_exptl_crystal_density_diffrn 1.285
_cod_depositor_comments
;
The following automatic conversions were performed:
'_symmetry_cell_setting' value 'Monoclinic' changed to 'monoclinic'
according to '/home/saulius/struct/CIF-dictionaries/cif_core.dic'
dictionary named 'cif_core.dic' version 2.4.1 from 2010-06-29.

Automatic conversion script
Id: cif_fix_enum 1527 2010-12-29 10:47:43Z saulius 
;
_cod_original_sg_symbol_H-M 'P 21'
_cod_database_code 4020473

loop_
_symmetry_equiv_pos_as_xyz
'x, y, z'
'-x, y+1/2, -z'

loop_
_atom_site_label
_atom_site_type_symbol
_atom_site_fract_x
_atom_site_fract_y
_atom_site_fract_z
_atom_site_U_iso_or_equiv
_atom_site_adp_type
_atom_site_occupancy
_atom_site_symmetry_multiplicity
_atom_site_calc_flag
_atom_site_refinement_flags
_atom_site_disorder_assembly
_atom_site_disorder_group
O1 O 0.42892(11) 0.47483(11) 0.44072(10) 0.0206(2) Uani 1 1 d . . .
C2 C 0.43184(16) 0.52661(16) 0.31565(15) 0.0202(3) Uani 1 1 d . . .
C3 C 0.36624(17) 0.68314(15) 0.26165(15) 0.0201(3) Uani 1 1 d . . .
H3 H 0.3833 0.7278 0.1837 0.024 Uiso 1 1 calc R . .
C4 C 0.28289(16) 0.76567(16) 0.31852(14) 0.0181(3) Uani 1 1 d . . .
C5 C 0.26355(16) 0.69756(16) 0.44673(14) 0.0197(3) Uani 1 1 d . . .
H5A H 0.1609 0.6382 0.4103 0.024 Uiso 1 1 calc R . .
H5B H 0.2591 0.7832 0.5109 0.024 Uiso 1 1 calc R . .
C6 C 0.40434(17) 0.58939(17) 0.53502(16) 0.0224(3) Uani 1 1 d . . .
H6 H 0.5047 0.6538 0.5848 0.027 Uiso 1 1 calc R . .
C7 C 0.21362(16) 0.91788(16) 0.25833(14) 0.0195(3) Uani 1 1 d . . .
H7 H 0.2359 0.9594 0.1821 0.023 Uiso 1 1 calc R . .
C8 C 0.12138(15) 1.00373(16) 0.30162(14) 0.0198(3) Uani 1 1 d . . .
H8 H 0.0977 0.9609 0.3765 0.024 Uiso 1 1 calc R . .
C9 C 0.05329(16) 1.15853(16) 0.24371(14) 0.0198(3) Uani 1 1 d . . .
C10 C -0.07540(17) 1.21476(18) 0.26838(15) 0.0237(3) Uani 1 1 d . . .
H10 H -0.1166 1.1524 0.3218 0.028 Uiso 1 1 calc R . .
C11 C -0.14345(18) 1.36060(19) 0.21565(17) 0.0281(3) Uani 1 1 d . . .
H11 H -0.2316 1.3969 0.2319 0.034 Uiso 1 1 calc R . .
C12 C -0.08254(18) 1.45288(17) 0.13945(16) 0.0278(3) Uani 1 1 d . . .
H12 H -0.1280 1.5532 0.1044 0.033 Uiso 1 1 calc R . .
C13 C 0.04559(18) 1.39879(17) 0.11406(16) 0.0252(3) Uani 1 1 d . . .
H13 H 0.0867 1.4619 0.0610 0.030 Uiso 1 1 calc R . .
C14 C 0.11280(17) 1.25330(17) 0.16601(15) 0.0223(3) Uani 1 1 d . . .
H14 H 0.2003 1.2174 0.1487 0.027 Uiso 1 1 calc R . .
C15 C 0.37726(16) 0.49987(17) 0.65082(15) 0.0221(3) Uani 1 1 d . . .
C16 C 0.27605(17) 0.36972(17) 0.61465(16) 0.0251(3) Uani 1 1 d . . .
H16 H 0.2258 0.3327 0.5159 0.030 Uiso 1 1 calc R . .
C17 C 0.24843(18) 0.29402(18) 0.72276(18) 0.0294(3) Uani 1 1 d . . .
H17 H 0.1792 0.2053 0.6979 0.035 Uiso 1 1 calc R . .
C18 C 0.32151(19) 0.34753(19) 0.86672(17) 0.0286(3) Uani 1 1 d . . .
H18 H 0.3033 0.2950 0.9408 0.034 Uiso 1 1 calc R . .
C19 C 0.42137(17) 0.47793(19) 0.90267(15) 0.0267(3) Uani 1 1 d . . .
H19 H 0.4711 0.5153 1.0013 0.032 Uiso 1 1 calc R . .
C20 C 0.44856(17) 0.55360(17) 0.79479(16) 0.0233(3) Uani 1 1 d . . .
H20 H 0.5167 0.6432 0.8197 0.028 Uiso 1 1 calc R . .
O21 O 0.48423(13) 0.44024(12) 0.25226(12) 0.0295(3) Uani 1 1 d . . .

loop_
_atom_site_aniso_label
_atom_site_aniso_U_11
_atom_site_aniso_U_22
_atom_site_aniso_U_33
_atom_site_aniso_U_23
_atom_site_aniso_U_13
_atom_site_aniso_U_12
O1 0.0281(5) 0.0173(4) 0.0196(4) 0.0027(4) 0.0135(4) 0.0047(4)
C2 0.0223(6) 0.0206(7) 0.0197(6) 0.0009(5) 0.0112(5) -0.0005(5)
C3 0.0247(7) 0.0199(7) 0.0177(6) 0.0010(5) 0.0113(5) -0.0007(5)
C4 0.0186(6) 0.0169(6) 0.0182(6) 0.0000(5) 0.0075(5) -0.0008(5)
C5 0.0217(6) 0.0186(6) 0.0205(6) 0.0014(5) 0.0109(5) 0.0011(5)
C6 0.0254(7) 0.0213(7) 0.0218(7) -0.0013(5) 0.0116(6) -0.0008(5)
C7 0.0202(6) 0.0210(7) 0.0169(6) 0.0024(5) 0.0077(5) -0.0015(5)
C8 0.0206(6) 0.0187(7) 0.0197(6) 0.0003(5) 0.0087(5) -0.0012(5)
C9 0.0189(6) 0.0196(7) 0.0179(6) -0.0017(5) 0.0055(5) 0.0002(5)
C10 0.0236(6) 0.0225(7) 0.0251(7) -0.0016(6) 0.0110(5) 0.0006(6)
C11 0.0254(7) 0.0278(8) 0.0308(8) -0.0028(6) 0.0120(6) 0.0049(6)
C12 0.0316(7) 0.0206(7) 0.0259(7) 0.0007(6) 0.0078(6) 0.0072(6)
C13 0.0282(7) 0.0223(7) 0.0233(7) 0.0011(6) 0.0097(6) -0.0008(6)
C14 0.0208(6) 0.0220(7) 0.0238(6) -0.0016(6) 0.0096(5) 0.0010(5)
C15 0.0252(6) 0.0210(7) 0.0237(7) 0.0058(5) 0.0141(5) 0.0072(5)
C16 0.0279(7) 0.0237(7) 0.0218(7) -0.0010(6) 0.0092(6) 0.0037(6)
C17 0.0280(7) 0.0210(7) 0.0402(9) 0.0014(6) 0.0160(7) -0.0021(6)
C18 0.0347(8) 0.0284(8) 0.0305(8) 0.0115(6) 0.0214(7) 0.0057(6)
C19 0.0278(7) 0.0315(8) 0.0195(6) 0.0015(6) 0.0092(5) 0.0071(6)
C20 0.0212(6) 0.0216(7) 0.0291(7) 0.0001(6) 0.0130(6) 0.0015(5)
O21 0.0432(6) 0.0259(6) 0.0278(5) 0.0032(4) 0.0234(5) 0.0090(5)

loop_
_geom_bond_atom_site_label_1
_geom_bond_atom_site_label_2
_geom_bond_distance
_geom_bond_site_symmetry_2
_geom_bond_publ_flag
O1 C2 1.3519(16) . ?
O1 C6 1.4522(16) . ?
C2 O21 1.2096(17) . ?
C2 C3 1.4682(19) . ?
C3 C4 1.3457(19) . ?
C3 H3 0.9500 . ?
C4 C7 1.4564(18) . ?
C4 C5 1.5027(18) . ?
C5 C6 1.5199(19) . ?
C5 H5A 0.9900 . ?
C5 H5B 0.9900 . ?
C6 C15 1.5095(19) . ?
C6 H6 1.0000 . ?
C7 C8 1.3354(19) . ?
C7 H7 0.9500 . ?
C8 C9 1.4685(18) . ?
C8 H8 0.9500 . ?
C9 C14 1.399(2) . ?
C9 C10 1.402(2) . ?
C10 C11 1.389(2) . ?
C10 H10 0.9500 . ?
C11 C12 1.384(2) . ?
C11 H11 0.9500 . ?
C12 C13 1.395(2) . ?
C12 H12 0.9500 . ?
C13 C14 1.383(2) . ?
C13 H13 0.9500 . ?
C14 H14 0.9500 . ?
C15 C20 1.384(2) . ?
C15 C16 1.392(2) . ?
C16 C17 1.388(2) . ?
C16 H16 0.9500 . ?
C17 C18 1.384(2) . ?
C17 H17 0.9500 . ?
C18 C19 1.387(2) . ?
C18 H18 0.9500 . ?
C19 C20 1.384(2) . ?
C19 H19 0.9500 . ?
C20 H20 0.9500 . ?

loop_
_cod_related_entry_id
_cod_related_entry_database
_cod_related_entry_code
1 ChemSpider 30658454
